data_4074641
loop_
_publ_author_name
'Md. Munkir Hossain'
'Hsiu-Mei Lin'
'Jun Zhu'
'Zhenyang Lin'
'Shin-Guang Shyu'

_publ_section_title
;
 Activation of the S--S Bonds of Alkyl Disulfides RSSR (R \\db Me, Et,
 Pr, Bun) by Heterodinuclear Phosphido-Bridged CpW(CO)2(\m-PPh2)Mo(CO)5
;
_journal_coden_ASTM ORGND7
_journal_issue 2
_journal_name_full Organometallics
_journal_page_first 440
_journal_page_last 446
_journal_paper_doi 10.1021/om050689m
_journal_volume 25
_journal_year 2006
_chemical_absolute_configuration rm
_chemical_formula_sum 'C58 H66 Mo2 O8 P2 S4 W2'
_chemical_formula_weight 1640.87
_space_group_crystal_system orthorhombic
_space_group_IT_number 43
_space_group_name_Hall 'F 2 -2d'
_space_group_name_H-M_alt 'F d d 2'
_atom_sites_solution_hydrogens geom
_atom_sites_solution_primary direct
_atom_sites_solution_secondary difmap
_audit_conform_dict_location ftp://ftp.iucr.org/pub/cif_core.dic
_audit_conform_dict_name cif_core.dic
_audit_conform_dict_version 2.2
_audit_creation_date 2004-10-18T18:45:34-00:00
_audit_creation_method 'WinGX routine CIF_UPDATE'
_cell_angle_alpha 90
_cell_angle_beta 90
_cell_angle_gamma 90
_cell_formula_units_Z 8
_cell_length_a 25.9712(13)
_cell_length_b 27.1377(12)
_cell_length_c 17.1272(9)
_cell_measurement_reflns_used 8889
_cell_measurement_temperature 100(2)
_cell_measurement_theta_max 29.45
_cell_measurement_theta_min 2.66
_cell_volume 12071.2(10)
_computing_cell_refinement 'Bruker X8APEX'
_computing_data_collection 'Bruker X8APEX'
_computing_data_reduction 'Bruker SAINT'
_computing_molecular_graphics 'Bruker SHELXTL'
_computing_publication_material 'Bruker SHELXTL'
_computing_structure_refinement 'SHELXL-97 (Sheldrick, 1997)'
_computing_structure_solution 'Bruker SHELXTL'
_diffrn_ambient_temperature 100(2)
_diffrn_measured_fraction_theta_full 0.993
_diffrn_measured_fraction_theta_max 0.994
_diffrn_measurement_device_type 'CCD area detector'
_diffrn_measurement_method 'phi and omega scans'
_diffrn_radiation_monochromator graphite
_diffrn_radiation_type MoK\a
_diffrn_radiation_wavelength 0.71073
_diffrn_reflns_av_unetI/netI 0.0129
_diffrn_reflns_limit_h_max 30
_diffrn_reflns_limit_h_min 0
_diffrn_reflns_limit_k_max 31
_diffrn_reflns_limit_k_min 0
_diffrn_reflns_limit_l_max 20
_diffrn_reflns_limit_l_min 0
_diffrn_reflns_number 2755
_diffrn_reflns_theta_full 25
_diffrn_reflns_theta_max 25.03
_diffrn_reflns_theta_min 1.61
_exptl_absorpt_coefficient_mu 4.448
_exptl_absorpt_correction_type none
_exptl_crystal_colour dark
_exptl_crystal_density_diffrn 1.806
_exptl_crystal_density_meas 0
_exptl_crystal_density_method 'not measured'
_exptl_crystal_description prism
_exptl_crystal_F_000 6432
_exptl_crystal_size_max 0.41
_exptl_crystal_size_mid 0.4
_exptl_crystal_size_min 0.24
_refine_diff_density_max 2.631
_refine_diff_density_min -2.702
_refine_diff_density_rms 0.633
_refine_ls_abs_structure_details 'Flack H D (1983), Acta Cryst. A39, 876-881'
_refine_ls_abs_structure_Flack 0
_refine_ls_extinction_coef 0.00101(6)
_refine_ls_extinction_expression Fc^*^=kFc[1+0.001xFc^2^\l^3^/sin(2\q)]^-1/4^
_refine_ls_extinction_method SHELXL
_refine_ls_goodness_of_fit_ref 1.393
_refine_ls_hydrogen_treatment mixed
_refine_ls_matrix_type full
_refine_ls_number_parameters 344
_refine_ls_number_reflns 2755
_refine_ls_number_restraints 1
_refine_ls_restrained_S_all 1.393
_refine_ls_R_factor_all 0.0456
_refine_ls_R_factor_gt 0.037
_refine_ls_shift/su_max 0.002
_refine_ls_shift/su_mean 0
_refine_ls_structure_factor_coef Fsqd
_refine_ls_weighting_details 'calc w=1/[\s^2^(Fo^2^)+(0.0866P)^2^+0.0000P] where P=(Fo^2^+2Fc^2^)/3'
_refine_ls_weighting_scheme calc
_refine_ls_wR_factor_gt 0.0919
_refine_ls_wR_factor_ref 0.1215
_reflns_number_gt 2709
_reflns_number_total 2755
_reflns_threshold_expression >2sigma(I)
_cod_duplicate_entry 4063295
_cod_data_source_file om050689msi20051128_125027.cif
_cod_data_source_block i6332
_cod_depositor_comments
;
The following automatic conversions were performed:

'_symmetry_cell_setting' value 'Orthorhombic' changed to
'orthorhombic' according to
/home/saulius/struct/CIF-dictionaries/cif_core.dic dictionary named
'cif_core.dic' version 2.4.1 from 2010-06-29.

Automatic conversion script
Id: cif_fix_values 1715 2011-07-08 13:25:40Z adriana 
;
_cod_original_sg_symbol_H-M Fdd2
_cod_database_code 4074641

loop_
_space_group_symop_id
_space_group_symop_operation_xyz
1 'x, y, z'
2 '-x, -y, z'
3 'x+1/4, -y+1/4, z+1/4'
4 '-x+1/4, y+1/4, z+1/4'
5 'x, y+1/2, z+1/2'
6 '-x, -y+1/2, z+1/2'
7 'x+1/4, -y+3/4, z+3/4'
8 '-x+1/4, y+3/4, z+3/4'
9 'x+1/2, y, z+1/2'
10 '-x+1/2, -y, z+1/2'
11 'x+3/4, -y+1/4, z+3/4'
12 '-x+3/4, y+1/4, z+3/4'
13 'x+1/2, y+1/2, z'
14 '-x+1/2, -y+1/2, z'
15 'x+3/4, -y+3/4, z+1/4'
16 '-x+3/4, y+3/4, z+1/4'

loop_
_atom_site_label
_atom_site_type_symbol
_atom_site_fract_x
_atom_site_fract_y
_atom_site_fract_z
_atom_site_U_iso_or_equiv
_atom_site_adp_type
_atom_site_occupancy
_atom_site_symmetry_multiplicity
_atom_site_calc_flag
_atom_site_refinement_flags
W1 W 0.007727(17) 0.315093(15) 0.89710(3) 0.0139(2) Uani 1 1 d .
Mo1 Mo 0.06787(4) 0.27647(3) 0.77328(6) 0.0139(3) Uani 1 1 d .
S1 S 0.06241(11) 0.24251(11) 0.91034(18) 0.0159(6) Uani 1 1 d .
S2 S 0.09622(11) 0.34565(10) 0.86704(17) 0.0158(6) Uani 1 1 d .
P1 P 0.00459(11) 0.34516(12) 0.7666(2) 0.0140(7) Uani 1 1 d .
O1 O -0.0753(3) 0.2413(3) 0.8304(6) 0.0227(19) Uani 1 1 d .
O2 O 0.0007(4) 0.1891(3) 0.7106(8) 0.028(3) Uani 1 1 d .
O3 O 0.1761(4) 0.2274(4) 0.7368(7) 0.040(3) Uani 1 1 d .
O4 O 0.0839(4) 0.3094(3) 0.5998(6) 0.025(2) Uani 1 1 d .
C1 C -0.0449(5) 0.2679(5) 0.8543(7) 0.020(3) Uani 1 1 d .
C2 C 0.0252(6) 0.2212(6) 0.7302(8) 0.028(3) Uani 1 1 d .
C3 C 0.1367(6) 0.2428(5) 0.7523(8) 0.026(3) Uani 1 1 d .
C4 C 0.0783(5) 0.3006(5) 0.6632(8) 0.024(3) Uani 1 1 d .
C11 C -0.0653(5) 0.3456(5) 0.9538(8) 0.023(3) Uani 1 1 d .
H11 H -0.1009 0.3448 0.9315 0.028 Uiso 1 1 calc R
C12 C -0.0314(7) 0.3844(5) 0.9508(9) 0.031(3) Uani 1 1 d .
H12 H -0.0378 0.4158 0.9218 0.038 Uiso 1 1 calc R
C13 C 0.0124(6) 0.3750(5) 0.9962(8) 0.028(3) Uani 1 1 d .
H13 H 0.0416 0.3982 1.0059 0.033 Uiso 1 1 calc R
C14 C 0.0053(5) 0.3307(6) 1.0300(9) 0.025(3) Uani 1 1 d .
H14 H 0.0289 0.3156 1.0695 0.03 Uiso 1 1 calc R
C15 C -0.0428(6) 0.3098(5) 1.0048(8) 0.026(3) Uani 1 1 d .
H15 H -0.0597 0.2795 1.0258 0.031 Uiso 1 1 calc R
C21 C -0.0545(5) 0.3415(4) 0.7092(7) 0.017(2) Uani 1 1 d .
C22 C -0.0945(5) 0.3719(4) 0.7300(8) 0.025(3) Uani 1 1 d .
H22 H -0.0913 0.3935 0.7733 0.029 Uiso 1 1 calc R
C23 C -0.1403(5) 0.3704(5) 0.6863(9) 0.031(3) Uani 1 1 d .
H23 H -0.1681 0.3915 0.7004 0.038 Uiso 1 1 calc R
C24 C -0.1458(5) 0.3403(5) 0.6255(8) 0.029(3) Uani 1 1 d .
H24 H -0.1767 0.3402 0.5959 0.035 Uiso 1 1 calc R
C25 C -0.1053(6) 0.3088(4) 0.6058(8) 0.023(3) Uani 1 1 d .
H25 H -0.1088 0.2869 0.5628 0.028 Uiso 1 1 calc R
C26 C -0.0612(5) 0.3092(4) 0.6475(8) 0.017(2) Uani 1 1 d .
H26 H -0.0343 0.287 0.6342 0.02 Uiso 1 1 calc R
C31 C 0.0296(5) 0.4039(4) 0.7340(7) 0.017(3) Uani 1 1 d .
C32 C 0.0454(5) 0.4403(4) 0.7856(9) 0.018(3) Uani 1 1 d .
H32 H 0.0429 0.4347 0.8403 0.022 Uiso 1 1 calc R
C33 C 0.0649(4) 0.4852(5) 0.7579(9) 0.027(3) Uani 1 1 d .
H33 H 0.0751 0.5099 0.7938 0.032 Uiso 1 1 calc R
C34 C 0.0693(5) 0.4935(5) 0.6792(10) 0.029(3) Uani 1 1 d .
H34 H 0.0827 0.5238 0.6603 0.034 Uiso 1 1 calc R
C35 C 0.0534(5) 0.4560(5) 0.6265(8) 0.025(3) Uani 1 1 d .
H35 H 0.0565 0.4613 0.5719 0.029 Uiso 1 1 calc R
C36 C 0.0340(5) 0.4131(4) 0.6528(8) 0.020(2) Uani 1 1 d .
H36 H 0.0231 0.3887 0.6166 0.023 Uiso 1 1 calc R
C41 C 0.0279(6) 0.1826(4) 0.9196(8) 0.022(3) Uani 1 1 d .
H41A H 0.0095 0.1814 0.9702 0.027 Uiso 1 1 calc R
H41B H 0.002 0.1797 0.8773 0.027 Uiso 1 1 calc R
C42 C 0.0655(5) 0.1403(4) 0.9146(8) 0.021(3) Uani 1 1 d .
H42A H 0.077 0.1365 0.8598 0.025 Uiso 1 1 calc R
H42B H 0.0961 0.1479 0.9468 0.025 Uiso 1 1 calc R
C43 C 0.0425(6) 0.0937(5) 0.9417(8) 0.029(3) Uani 1 1 d .
H43A H 0.0117 0.0857 0.9099 0.035 Uiso 1 1 calc R
H43B H 0.0317 0.0968 0.9969 0.035 Uiso 1 1 calc R
C44 C 0.0824(7) 0.0536(6) 0.9334(12) 0.048(4) Uani 1 1 d .
H44A H 0.0675 0.0221 0.9497 0.071 Uiso 1 1 calc R
H44B H 0.1121 0.0614 0.9664 0.071 Uiso 1 1 calc R
H44C H 0.0934 0.0514 0.8788 0.071 Uiso 1 1 calc R
C51 C 0.1428(5) 0.3307(5) 0.9434(7) 0.021(3) Uani 1 1 d .
H51A H 0.1404 0.3552 0.9861 0.025 Uiso 1 1 calc R
H51B H 0.1351 0.2978 0.9653 0.025 Uiso 1 1 calc R
C52 C 0.1967(5) 0.3310(5) 0.9094(8) 0.020(3) Uani 1 1 d .
H52A H 0.2034 0.3635 0.8853 0.025 Uiso 1 1 calc R
H52B H 0.199 0.3057 0.8679 0.025 Uiso 1 1 calc R
C53 C 0.2376(5) 0.3208(6) 0.9705(9) 0.025(3) Uani 1 1 d .
H53A H 0.2296 0.2894 0.9974 0.03 Uiso 1 1 calc R
H53B H 0.2372 0.3474 1.01 0.03 Uiso 1 1 calc R
C54 C 0.2914(6) 0.3174(6) 0.9344(9) 0.031(4) Uani 1 1 d .
H54A H 0.3167 0.3103 0.9754 0.047 Uiso 1 1 calc R
H54B H 0.3 0.3488 0.9092 0.047 Uiso 1 1 calc R
H54C H 0.292 0.291 0.8955 0.047 Uiso 1 1 calc R

loop_
_atom_site_aniso_label
_atom_site_aniso_U_11
_atom_site_aniso_U_22
_atom_site_aniso_U_33
_atom_site_aniso_U_23
_atom_site_aniso_U_13
_atom_site_aniso_U_12
W1 0.0114(3) 0.0157(3) 0.0147(3) -0.00095(18) 0.0005(2) -0.00020(15)
Mo1 0.0113(5) 0.0148(5) 0.0156(5) 0.0000(4) -0.0002(4) 0.0027(4)
S1 0.0145(14) 0.0159(14) 0.0173(15) 0.0029(12) -0.0013(11) 0.0011(11)
S2 0.0109(14) 0.0188(14) 0.0178(14) -0.0003(11) -0.0025(11) -0.0016(11)
P1 0.0100(14) 0.0145(16) 0.0174(16) -0.0004(13) -0.0017(13) 0.0018(11)
O1 0.012(4) 0.031(5) 0.025(5) -0.005(4) -0.002(4) -0.006(4)
O2 0.043(6) 0.011(5) 0.030(7) -0.011(4) -0.001(5) -0.015(4)
O3 0.019(5) 0.059(7) 0.042(6) -0.007(5) -0.001(5) 0.021(5)
O4 0.033(6) 0.025(5) 0.017(5) 0.004(3) 0.010(4) 0.009(4)
C1 0.022(7) 0.025(7) 0.012(6) 0.005(5) 0.006(5) 0.015(6)
C2 0.032(8) 0.038(9) 0.012(6) 0.005(6) 0.008(6) 0.022(7)
C3 0.030(7) 0.021(6) 0.027(7) -0.001(5) -0.001(6) 0.008(6)
C4 0.012(6) 0.031(7) 0.027(8) -0.008(6) 0.000(5) 0.004(5)
C11 0.020(7) 0.025(7) 0.025(7) -0.004(6) 0.008(5) 0.010(5)
C12 0.043(9) 0.019(7) 0.033(8) -0.004(6) 0.011(7) 0.005(6)
C13 0.038(9) 0.023(7) 0.023(7) -0.012(6) 0.013(6) -0.003(6)
C14 0.030(7) 0.025(8) 0.021(7) -0.001(7) 0.007(6) -0.006(6)
C15 0.019(7) 0.041(8) 0.017(7) -0.003(5) 0.001(6) -0.001(5)
C21 0.014(6) 0.019(6) 0.018(6) 0.003(5) -0.002(5) -0.001(5)
C22 0.021(7) 0.016(6) 0.037(7) -0.013(5) -0.004(6) 0.001(5)
C23 0.017(7) 0.037(8) 0.041(8) -0.005(6) -0.006(6) 0.011(6)
C24 0.016(7) 0.038(7) 0.033(8) -0.009(6) -0.009(6) 0.004(5)
C25 0.027(8) 0.023(6) 0.020(6) -0.004(5) -0.006(6) 0.000(5)
C26 0.015(6) 0.015(5) 0.019(6) -0.005(5) -0.003(6) -0.003(4)
C31 0.016(6) 0.013(6) 0.023(6) 0.007(5) 0.001(5) -0.002(5)
C32 0.010(6) 0.017(6) 0.028(7) 0.001(5) -0.003(6) 0.000(4)
C33 0.008(5) 0.020(6) 0.052(10) -0.007(6) 0.000(6) 0.002(5)
C34 0.015(6) 0.020(7) 0.051(10) 0.018(6) 0.005(6) 0.003(5)
C35 0.015(6) 0.034(7) 0.024(7) 0.011(6) 0.003(5) 0.008(6)
C36 0.020(6) 0.015(6) 0.023(6) -0.002(5) -0.003(6) 0.004(5)
C41 0.026(8) 0.019(7) 0.021(7) 0.001(5) 0.003(6) 0.001(5)
C42 0.022(7) 0.011(6) 0.029(7) -0.001(5) 0.003(5) 0.008(5)
C43 0.042(9) 0.020(7) 0.026(7) 0.005(5) 0.002(7) 0.003(6)
C44 0.054(12) 0.027(8) 0.062(11) 0.006(8) 0.002(10) 0.015(8)
C51 0.015(7) 0.025(6) 0.023(7) 0.002(5) -0.006(5) -0.008(5)
C52 0.013(6) 0.022(6) 0.026(7) 0.004(6) -0.002(5) 0.000(5)
C53 0.019(8) 0.037(8) 0.020(7) 0.000(6) 0.000(6) 0.004(5)
C54 0.020(8) 0.047(9) 0.026(7) 0.000(6) -0.002(7) 0.004(6)

loop_
_atom_type_symbol
_atom_type_description
_atom_type_scat_dispersion_real
_atom_type_scat_dispersion_imag
_atom_type_scat_source
C C 0.0033 0.0016 'International Tables Vol C Tables 4.2.6.8 and 6.1.1.4'
H H 0 0 'International Tables Vol C Tables 4.2.6.8 and 6.1.1.4'
O O 0.0106 0.006 'International Tables Vol C Tables 4.2.6.8 and 6.1.1.4'
P P 0.1023 0.0942 'International Tables Vol C Tables 4.2.6.8 and 6.1.1.4'
S S 0.1246 0.1234 'International Tables Vol C Tables 4.2.6.8 and 6.1.1.4'
Mo Mo -1.6832 0.6857 'International Tables Vol C Tables 4.2.6.8 and 6.1.1.4'
W W -0.849 6.8722 'International Tables Vol C Tables 4.2.6.8 and 6.1.1.4'

loop_
_geom_angle_atom_site_label_1
_geom_angle_atom_site_label_2
_geom_angle_atom_site_label_3
_geom_angle
C1 W1 C15 82.2(5)
C1 W1 C11 79.8(5)
C15 W1 C11 36.6(5)
C1 W1 C14 117.2(5)
C15 W1 C14 36.6(5)
C11 W1 C14 59.6(5)
C1 W1 C12 111.2(6)
C15 W1 C12 58.5(5)
C11 W1 C12 34.6(5)
C14 W1 C12 56.8(6)
C1 W1 C13 137.6(5)
C15 W1 C13 59.1(5)
C11 W1 C13 59.1(5)
C14 W1 C13 33.5(6)
C12 W1 C13 34.8(5)
C1 W1 P1 81.5(3)
C15 W1 P1 140.0(4)
C11 W1 P1 104.3(4)
C14 W1 P1 149.2(4)
C12 W1 P1 94.5(4)
C13 W1 P1 116.2(4)
C1 W1 S1 85.1(4)
C15 W1 S1 102.1(4)
C11 W1 S1 137.4(3)
C14 W1 S1 94.1(4)
C12 W1 S1 150.5(4)
C13 W1 S1 117.5(4)
P1 W1 S1 112.58(11)
C1 W1 S2 139.6(3)
C15 W1 S2 136.1(4)
C11 W1 S2 136.9(4)
C14 W1 S2 99.6(3)
C12 W1 S2 102.4(4)
C13 W1 S2 82.6(3)
P1 W1 S2 73.98(10)
S1 W1 S2 75.61(10)
C1 W1 Mo1 82.3(3)
C15 W1 Mo1 154.7(4)
C11 W1 Mo1 155.4(4)
C14 W1 Mo1 144.8(4)
C12 W1 Mo1 146.6(4)
C13 W1 Mo1 140.0(3)
P1 W1 Mo1 56.17(8)
S1 W1 Mo1 56.64(7)
S2 W1 Mo1 57.41(7)
C2 Mo1 C4 88.5(5)
C2 Mo1 C3 94.9(5)
C4 Mo1 C3 82.1(5)
C2 Mo1 P1 100.3(4)
C4 Mo1 P1 78.6(4)
C3 Mo1 P1 155.0(4)
C2 Mo1 S1 92.2(4)
C4 Mo1 S1 175.0(4)
C3 Mo1 S1 92.8(4)
P1 Mo1 S1 106.20(11)
C2 Mo1 S2 158.7(4)
C4 Mo1 S2 107.9(4)
C3 Mo1 S2 100.7(4)
P1 Mo1 S2 70.82(10)
S1 Mo1 S2 72.71(10)
C2 Mo1 W1 104.3(4)
C4 Mo1 W1 130.8(4)
C3 Mo1 W1 141.3(4)
P1 Mo1 W1 52.65(8)
S1 Mo1 W1 53.75(7)
S2 Mo1 W1 54.69(7)
C41 S1 W1 115.6(5)
C41 S1 Mo1 115.1(4)
W1 S1 Mo1 69.62(8)
C51 S2 W1 112.8(4)
C51 S2 Mo1 118.2(4)
W1 S2 Mo1 67.90(7)
C31 P1 C21 100.6(6)
C31 P1 W1 125.4(5)
C21 P1 W1 121.0(4)
C31 P1 Mo1 115.9(4)
C21 P1 Mo1 122.6(4)
W1 P1 Mo1 71.18(9)
O1 C1 W1 179.2(11)
O2 C2 Mo1 175.7(13)
O3 C3 Mo1 174.3(13)
O4 C4 Mo1 173.2(12)
C12 C11 C15 106.4(13)
C12 C11 W1 74.4(8)
C15 C11 W1 71.0(8)
C11 C12 C13 111.1(13)
C11 C12 W1 71.0(7)
C13 C12 W1 73.6(8)
C14 C13 C12 106.9(13)
C14 C13 W1 71.7(9)
C12 C13 W1 71.6(8)
C13 C14 C15 109.9(14)
C13 C14 W1 74.8(9)
C15 C14 W1 69.9(8)
C11 C15 C14 105.7(13)
C11 C15 W1 72.4(7)
C14 C15 W1 73.6(8)
C22 C21 C26 118.9(12)
C22 C21 P1 117.6(9)
C26 C21 P1 123.5(10)
C21 C22 C23 119.0(12)
C24 C23 C22 121.5(12)
C23 C24 C25 119.1(13)
C26 C25 C24 120.4(12)
C25 C26 C21 121.1(12)
C32 C31 C36 118.5(11)
C32 C31 P1 122.4(10)
C36 C31 P1 119.1(10)
C31 C32 C33 120.5(13)
C34 C33 C32 120.5(14)
C33 C34 C35 118.7(12)
C36 C35 C34 121.1(13)
C35 C36 C31 120.7(13)
C42 C41 S1 110.3(10)
C43 C42 C41 111.9(11)
C42 C43 C44 108.1(13)
C52 C51 S2 109.6(9)
C51 C52 C53 112.5(11)
C52 C53 C54 111.9(12)

loop_
_geom_bond_atom_site_label_1
_geom_bond_atom_site_label_2
_geom_bond_distance
W1 C1 2.012(15)
W1 C15 2.268(14)
W1 C11 2.286(12)
W1 C14 2.317(15)
W1 C12 2.328(13)
W1 C13 2.354(13)
W1 P1 2.381(4)
W1 S1 2.439(3)
W1 S2 2.497(3)
W1 Mo1 2.8348(11)
Mo1 C2 2.006(18)
Mo1 C4 2.014(15)
Mo1 C3 2.039(14)
Mo1 P1 2.488(3)
Mo1 S1 2.526(3)
Mo1 S2 2.578(3)
S1 C41 1.863(13)
S2 C51 1.828(12)
P1 C31 1.810(12)
P1 C21 1.826(13)
O1 C1 1.144(17)
O2 C2 1.128(19)
O3 C3 1.138(17)
O4 C4 1.122(18)
C11 C12 1.37(2)
C11 C15 1.43(2)
C12 C13 1.40(2)
C13 C14 1.35(2)
C14 C15 1.44(2)
C21 C22 1.373(18)
C21 C26 1.383(18)
C22 C23 1.407(19)
C23 C24 1.33(2)
C24 C25 1.395(19)
C25 C26 1.350(19)
C31 C32 1.386(18)
C31 C36 1.417(19)
C32 C33 1.402(19)
C33 C34 1.37(2)
C34 C35 1.42(2)
C35 C36 1.347(19)
C41 C42 1.510(17)
C42 C43 1.474(18)
C43 C44 1.51(2)
C51 C52 1.515(17)
C52 C53 1.517(18)
C53 C54 1.53(2)
